data_7203039
loop_
_publ_author_name
'Deacon, Glen B.'
'Hein, Stefanie'
'Junk, Peter C.'
'J\"ustel, Thomas'
'Lee, Winnie'
'Turner, David R.'

_publ_section_title
;
 Structural variations in rare earth benzoate complexes : Part II.
 Yttrium and terbium
;
_journal_issue 11
_journal_name_full CrystEngComm
_journal_page_first 1110
_journal_paper_doi 10.1039/b708589c
_journal_volume 9
_journal_year 2007
_chemical_formula_moiety 'C53.91 H59.91 N1.91 O22 S0.09 Tb2'
_chemical_formula_sum 'C53.91 H59.91 N1.91 O22 S0.09 Tb2'
_chemical_formula_weight 1407.42
_chemical_name_common '[(dmf/dsmo)(4-MeOBA)3Tb]2'
_chemical_name_systematic
;
bis[(dimethylformamide)tri(4-methoxybenzoato)terbium(III)]
;
_space_group_IT_number 14
_symmetry_cell_setting monoclinic
_symmetry_space_group_name_Hall '-P 2ybc'
_symmetry_space_group_name_H-M 'P 1 21/c 1'
_atom_sites_solution_hydrogens geom
_atom_sites_solution_primary direct
_atom_sites_solution_secondary difmap
_audit_creation_method SHELXL-97
_cell_angle_alpha 90.00
_cell_angle_beta 106.805(1)
_cell_angle_gamma 90.00
_cell_formula_units_Z 2
_cell_length_a 8.3594(3)
_cell_length_b 24.7689(8)
_cell_length_c 14.2505(5)
_cell_measurement_temperature 123(2)
_cell_volume 2824.60(17)
_computing_cell_refinement 'Bruker SMART (Bruker)'
_computing_data_collection 'Bruker SMART (Bruker)'
_computing_data_reduction 'Bruker SAINT (Bruker)'
_computing_molecular_graphics 'X-Seed (Barbour, 1999)'
_computing_publication_material 'CIFTAB (Sheldrick, 1997)'
_computing_structure_refinement 'SHELXL-97 (Sheldrick, 1997)'
_computing_structure_solution 'SHELXS-97 (Sheldrick, 1990)'
_diffrn_ambient_temperature 123(2)
_diffrn_measured_fraction_theta_full 0.998
_diffrn_measured_fraction_theta_max 0.998
_diffrn_measurement_device_type 'Bruker X8 Apex II CCD'
_diffrn_measurement_method 'phi and omega scans'
_diffrn_radiation_monochromator graphite
_diffrn_radiation_source 'fine-focus sealed tube'
_diffrn_radiation_type MoK\a
_diffrn_radiation_wavelength 0.71073
_diffrn_reflns_av_R_equivalents 0.0207
_diffrn_reflns_av_sigmaI/netI 0.0212
_diffrn_reflns_limit_h_max 10
_diffrn_reflns_limit_h_min -10
_diffrn_reflns_limit_k_max 32
_diffrn_reflns_limit_k_min -32
_diffrn_reflns_limit_l_max 18
_diffrn_reflns_limit_l_min -18
_diffrn_reflns_number 21372
_diffrn_reflns_theta_full 27.50
_diffrn_reflns_theta_max 27.50
_diffrn_reflns_theta_min 2.55
_exptl_absorpt_coefficient_mu 2.567
_exptl_absorpt_correction_T_max 0.6289
_exptl_absorpt_correction_T_min 0.5547
_exptl_absorpt_correction_type multi-scan
_exptl_absorpt_process_details SADABS
_exptl_crystal_colour colourless
_exptl_crystal_density_diffrn 1.655
_exptl_crystal_density_method 'not measured'
_exptl_crystal_description block
_exptl_crystal_F_000 1408.4
_exptl_crystal_size_max 0.24
_exptl_crystal_size_mid 0.20
_exptl_crystal_size_min 0.18
_refine_diff_density_max 0.940
_refine_diff_density_min -0.782
_refine_diff_density_rms 0.073
_refine_ls_extinction_method none
_refine_ls_goodness_of_fit_ref 1.075
_refine_ls_hydrogen_treatment constr
_refine_ls_matrix_type full
_refine_ls_number_parameters 397
_refine_ls_number_reflns 6468
_refine_ls_number_restraints 12
_refine_ls_restrained_S_all 1.074
_refine_ls_R_factor_all 0.0242
_refine_ls_R_factor_gt 0.0206
_refine_ls_shift/su_max 0.004
_refine_ls_shift/su_mean 0.000
_refine_ls_structure_factor_coef Fsqd
_refine_ls_weighting_details 'calc w=1/[\s^2^(Fo^2^)+(0.0178P)^2^+2.7097P] where P=(Fo^2^+2Fc^2^)/3'
_refine_ls_weighting_scheme calc
_refine_ls_wR_factor_gt 0.0457
_refine_ls_wR_factor_ref 0.0475
_reflns_number_gt 5937
_reflns_number_total 6468
_reflns_threshold_expression >2sigma(I)
_cod_data_source_file b708589c.txt
_cod_data_source_block 11b
_cod_depositor_comments
;
The following automatic conversions were performed:
'_exptl_absorpt_correction_type' value 'Multi-scan' changed to
'multi-scan' according to
'/home/saulius/struct/CIF-dictionaries/cif_core.dic' dictionary named
'cif_core.dic' version 2.4.1 from 2010-06-29.

Automatic conversion script
Id: cif_fix_enum 1527 2010-12-29 10:47:43Z saulius 
;
_cod_original_sg_symbol_H-M P21/c
_cod_database_code 7203039

loop_
_symmetry_equiv_pos_as_xyz
'x, y, z'
'-x, y+1/2, -z+1/2'
'-x, -y, -z'
'x, -y-1/2, z-1/2'

loop_
_atom_site_label
_atom_site_type_symbol
_atom_site_fract_x
_atom_site_fract_y
_atom_site_fract_z
_atom_site_U_iso_or_equiv
_atom_site_adp_type
_atom_site_occupancy
_atom_site_symmetry_multiplicity
_atom_site_calc_flag
_atom_site_refinement_flags
_atom_site_disorder_assembly
_atom_site_disorder_group
Tb1 Tb 0.368941(12) 0.494672(4) 0.614613(7) 0.01235(4) Uani 1 1 d . . .
O1 O 0.13027(18) 0.55853(6) 0.60780(11) 0.0174(3) Uani 1 1 d . . .
N1 N 0.0576(2) 0.37050(8) 0.71065(15) 0.0208(5) Uani 0.953(3) 1 d P A 1
C1 C 0.2061(3) 0.57551(8) 0.69287(16) 0.0156(4) Uani 1 1 d . . .
O2 O 0.34801(19) 0.55714(6) 0.73851(11) 0.0197(3) Uani 1 1 d . . .
C2 C 0.1309(3) 0.61836(8) 0.74047(16) 0.0172(4) Uani 1 1 d . . .
O3 O -0.0844(2) 0.73438(8) 0.87629(14) 0.0374(5) Uani 1 1 d . . .
C3 C -0.0264(3) 0.63973(9) 0.69563(18) 0.0252(5) Uani 1 1 d . . .
H3 H -0.0879 0.6274 0.6324 0.030 Uiso 1 1 calc R . .
O4 O 0.53491(18) 0.45600(6) 0.77497(11) 0.0168(3) Uani 1 1 d . . .
C4 C -0.0944(3) 0.67866(11) 0.7418(2) 0.0320(6) Uani 1 1 d . . .
H4 H -0.2017 0.6932 0.7102 0.038 Uiso 1 1 calc R . .
O5 O 0.66159(19) 0.50296(6) 0.68626(11) 0.0175(3) Uani 1 1 d . . .
C5 C -0.0053(3) 0.69671(9) 0.83503(19) 0.0256(5) Uani 1 1 d . . .
O6 O 1.2960(2) 0.43492(8) 1.03239(13) 0.0322(4) Uani 1 1 d . . .
C6 C 0.1529(3) 0.67676(10) 0.87998(18) 0.0273(5) Uani 1 1 d . . .
H6 H 0.2153 0.6896 0.9427 0.033 Uiso 1 1 calc R . .
O7 O 0.45394(19) 0.56104(6) 0.52711(11) 0.0179(3) Uani 1 1 d . . .
C7 C 0.2192(3) 0.63768(10) 0.83221(17) 0.0254(5) Uani 1 1 d . . .
H7 H 0.3276 0.6238 0.8631 0.030 Uiso 1 1 calc R . .
O8 O 0.5638(2) 0.59567(6) 0.41667(11) 0.0195(3) Uani 1 1 d . . .
C8 C -0.0049(4) 0.74954(12) 0.9753(2) 0.0401(7) Uani 1 1 d . . .
H8A H -0.0735 0.7765 0.9962 0.060 Uiso 1 1 calc R . .
H8B H 0.1052 0.7649 0.9803 0.060 Uiso 1 1 calc R . .
H8C H 0.0082 0.7176 1.0176 0.060 Uiso 1 1 calc R . .
O9 O 0.4746(2) 0.81204(6) 0.62995(13) 0.0300(4) Uani 1 1 d . . .
C9 C 0.6672(3) 0.47488(8) 0.76280(15) 0.0155(4) Uani 1 1 d . . .
O10 O 0.16490(19) 0.44196(6) 0.65195(12) 0.0196(3) Uani 1 1 d . . .
C10 C 0.8322(3) 0.46474(9) 0.83492(15) 0.0167(4) Uani 1 1 d . . .
O11 O 0.18887(18) 0.47981(7) 0.45592(11) 0.0185(3) Uani 1 1 d . . .
C11 C 0.8462(3) 0.43302(9) 0.91800(16) 0.0221(5) Uani 1 1 d . B .
H11 H 0.7487 0.4181 0.9293 0.026 Uiso 1 1 calc R . .
C12 C 1.0008(3) 0.42327(11) 0.98383(18) 0.0298(6) Uani 1 1 d . . .
H12 H 1.0092 0.4018 1.0403 0.036 Uiso 1 1 calc R B .
C13 C 1.1437(3) 0.44477(11) 0.96775(18) 0.0313(6) Uani 1 1 d . B .
C14 C 1.1311(3) 0.47637(12) 0.88484(18) 0.0296(5) Uani 1 1 d . . .
H14 H 1.2287 0.4911 0.8734 0.035 Uiso 1 1 calc R B .
C15 C 0.9766(3) 0.48612(10) 0.81977(16) 0.0222(5) Uani 1 1 d . B .
H15 H 0.9684 0.5078 0.7636 0.027 Uiso 1 1 calc R . .
C16A C 1.2981(5) 0.39836(18) 1.1189(3) 0.0269(12) Uani 0.511(6) 1 d P B 1
H16D H 1.4134 0.3939 1.1604 0.040 Uiso 0.511(6) 1 calc PR B 1
H16E H 1.2516 0.3630 1.0946 0.040 Uiso 0.511(6) 1 calc PR B 1
H16F H 1.2307 0.4147 1.1574 0.040 Uiso 0.511(6) 1 calc PR B 1
H2O H 0.0867 0.4673 0.4390 0.038(8) Uiso 1 1 d R . .
H1O H 0.2113 0.4883 0.4017 0.038(8) Uiso 1 1 d R . .
S1 S 0.1211(5) 0.37882(18) 0.6507(3) 0.019(4) Uani 0.047(3) 1 d PR A 2
C28 C 0.1591(5) 0.35982(18) 0.7794(3) 0.055(19) Uani 0.047(3) 1 d PRU A 2
H28A H 0.2797 0.3572 0.8109 0.083 Uiso 0.047(3) 1 calc PR A 2
H28B H 0.1067 0.3248 0.7833 0.083 Uiso 0.047(3) 1 calc PR A 2
H28C H 0.1113 0.3873 0.8129 0.083 Uiso 0.047(3) 1 calc PR A 2
C16B C 1.4478(6) 0.4664(2) 1.0191(4) 0.0268(13) Uani 0.489(6) 1 d P . 2
H16A H 1.5490 0.4554 1.0700 0.040 Uiso 0.489(6) 1 calc PR B 2
H16B H 1.4297 0.5052 1.0247 0.040 Uiso 0.489(6) 1 calc PR B 2
H16C H 1.4609 0.4585 0.9544 0.040 Uiso 0.489(6) 1 calc PR B 2
C17 C 0.5072(2) 0.60054(8) 0.48900(15) 0.0149(4) Uani 1 1 d . . .
C18 C 0.5034(3) 0.65590(8) 0.53057(16) 0.0155(4) Uani 1 1 d . . .
C19 C 0.4435(3) 0.66418(9) 0.61044(18) 0.0226(5) Uani 1 1 d . . .
H19 H 0.4088 0.6341 0.6410 0.027 Uiso 1 1 calc R . .
C20 C 0.4332(3) 0.71577(9) 0.64683(18) 0.0242(5) Uani 1 1 d . . .
H20 H 0.3923 0.7208 0.7018 0.029 Uiso 1 1 calc R . .
C21 C 0.4831(3) 0.75966(9) 0.60218(17) 0.0216(5) Uani 1 1 d . . .
C22 C 0.5478(3) 0.75188(9) 0.52336(18) 0.0258(5) Uani 1 1 d . . .
H22 H 0.5850 0.7819 0.4939 0.031 Uiso 1 1 calc R . .
C23 C 0.5577(3) 0.70031(9) 0.48809(17) 0.0214(5) Uani 1 1 d . . .
H23 H 0.6019 0.6951 0.4344 0.026 Uiso 1 1 calc R . .
C24 C 0.4174(4) 0.82124(11) 0.7138(2) 0.0385(7) Uani 1 1 d . . .
H24A H 0.4169 0.8601 0.7266 0.058 Uiso 1 1 calc R . .
H24B H 0.4920 0.8030 0.7708 0.058 Uiso 1 1 calc R . .
H24C H 0.3039 0.8069 0.7014 0.058 Uiso 1 1 calc R . .
C25 C 0.1794(3) 0.40436(10) 0.71080(18) 0.0200(5) Uani 0.953(3) 1 d P A 1
H25 H 0.2841 0.3996 0.7588 0.024 Uiso 0.953(3) 1 calc PR A 1
C26 C 0.0754(4) 0.33203(11) 0.7899(2) 0.0310(6) Uani 0.953(3) 1 d P A 1
H26A H 0.1930 0.3300 0.8288 0.047 Uiso 0.953(3) 1 calc PR A 1
H26B H 0.0377 0.2964 0.7626 0.047 Uiso 0.953(3) 1 calc PR A 1
H26C H 0.0076 0.3438 0.8320 0.047 Uiso 0.953(3) 1 calc PR A 1
C27 C -0.1062(4) 0.37653(14) 0.6395(3) 0.0273(7) Uani 0.953(3) 1 d P A 1
H27A H -0.1808 0.3958 0.6699 0.041 Uiso 0.953(3) 1 calc PR A 1
H27B H -0.1528 0.3408 0.6180 0.041 Uiso 0.953(3) 1 calc PR A 1
H27C H -0.0953 0.3970 0.5829 0.041 Uiso 0.953(3) 1 calc PR A 1
C29 C -0.098(8) 0.376(3) 0.609(4) 0.009(13) Uani 0.047(3) 1 d PU A 2
H29A H -0.1363 0.3848 0.5393 0.014 Uiso 0.047(3) 1 calc PR A 2
H29B H -0.1452 0.4017 0.6461 0.014 Uiso 0.047(3) 1 calc PR A 2
H29C H -0.1353 0.3393 0.6192 0.014 Uiso 0.047(3) 1 calc PR A 2

loop_
_atom_site_aniso_label
_atom_site_aniso_U_11
_atom_site_aniso_U_22
_atom_site_aniso_U_33
_atom_site_aniso_U_23
_atom_site_aniso_U_13
_atom_site_aniso_U_12
Tb1 0.01048(6) 0.01380(5) 0.01225(5) -0.00009(3) 0.00245(4) -0.00064(3)
O1 0.0122(7) 0.0207(7) 0.0175(8) -0.0037(6) 0.0014(6) -0.0005(6)
N1 0.0180(11) 0.0205(10) 0.0245(11) 0.0024(8) 0.0070(9) -0.0020(8)
C1 0.0131(10) 0.0165(10) 0.0175(10) 0.0019(8) 0.0050(9) -0.0005(8)
O2 0.0151(8) 0.0253(8) 0.0165(8) -0.0023(6) 0.0013(6) 0.0042(6)
C2 0.0138(11) 0.0173(10) 0.0204(11) -0.0012(8) 0.0049(9) 0.0002(8)
O3 0.0317(11) 0.0390(10) 0.0398(11) -0.0176(9) 0.0079(9) 0.0098(8)
C3 0.0212(12) 0.0240(11) 0.0255(12) -0.0063(9) -0.0011(10) 0.0042(9)
O4 0.0137(8) 0.0201(7) 0.0165(7) 0.0025(6) 0.0041(6) -0.0006(6)
C4 0.0205(13) 0.0323(13) 0.0375(15) -0.0092(11) -0.0007(11) 0.0102(10)
O5 0.0128(7) 0.0249(8) 0.0141(7) 0.0018(6) 0.0027(6) -0.0016(6)
C5 0.0248(13) 0.0225(11) 0.0311(13) -0.0064(10) 0.0106(11) 0.0031(9)
O6 0.0182(9) 0.0495(11) 0.0229(9) 0.0026(8) -0.0036(7) 0.0065(8)
C6 0.0239(13) 0.0354(13) 0.0209(12) -0.0087(10) 0.0035(10) 0.0028(10)
O7 0.0172(8) 0.0146(7) 0.0195(8) 0.0011(6) 0.0013(7) -0.0024(6)
C7 0.0189(12) 0.0335(13) 0.0206(12) -0.0047(10) 0.0008(10) 0.0066(10)
O8 0.0227(8) 0.0168(7) 0.0196(8) -0.0023(6) 0.0070(7) 0.0008(6)
C8 0.0458(18) 0.0408(16) 0.0377(15) -0.0170(13) 0.0186(14) 0.0063(13)
O9 0.0396(11) 0.0153(8) 0.0346(10) -0.0060(7) 0.0101(9) 0.0026(7)
C9 0.0173(11) 0.0157(9) 0.0136(10) -0.0022(8) 0.0048(9) 0.0009(8)
O10 0.0157(8) 0.0221(8) 0.0223(8) 0.0030(6) 0.0075(7) -0.0004(6)
C10 0.0141(11) 0.0215(10) 0.0122(10) -0.0008(8) 0.0001(8) 0.0036(8)
O11 0.0120(8) 0.0298(8) 0.0132(7) -0.0019(6) 0.0029(6) -0.0048(6)
C11 0.0226(12) 0.0243(11) 0.0178(11) 0.0017(9) 0.0034(10) 0.0025(9)
C12 0.0329(15) 0.0331(13) 0.0181(12) 0.0016(10) -0.0011(11) 0.0116(11)
C13 0.0213(13) 0.0446(15) 0.0201(12) -0.0108(11) -0.0067(10) 0.0136(11)
C14 0.0152(12) 0.0475(15) 0.0244(12) -0.0106(11) 0.0032(10) 0.0011(10)
C15 0.0166(11) 0.0351(12) 0.0136(10) -0.0028(9) 0.0020(9) 0.0011(9)
C16A 0.019(2) 0.036(3) 0.020(2) 0.0052(19) -0.0037(19) 0.0011(19)
S1 0.012(6) 0.014(6) 0.033(8) -0.003(5) 0.008(5) -0.002(4)
C28 0.06(2) 0.05(2) 0.06(2) 0.001(5) 0.016(7) 0.000(5)
C16B 0.010(2) 0.045(3) 0.022(3) 0.004(2) -0.001(2) 0.0023(19)
C17 0.0107(10) 0.0144(9) 0.0166(10) 0.0006(8) -0.0010(8) 0.0012(7)
C18 0.0119(10) 0.0147(9) 0.0178(10) -0.0005(8) 0.0010(9) -0.0006(7)
C19 0.0247(12) 0.0181(10) 0.0283(12) -0.0018(9) 0.0129(10) -0.0043(9)
C20 0.0266(13) 0.0229(11) 0.0265(12) -0.0063(9) 0.0130(11) -0.0021(9)
C21 0.0195(12) 0.0156(10) 0.0259(12) -0.0052(9) 0.0007(10) 0.0015(8)
C22 0.0375(14) 0.0141(10) 0.0266(12) 0.0000(9) 0.0106(11) -0.0042(9)
C23 0.0272(12) 0.0176(10) 0.0203(11) -0.0007(8) 0.0086(10) -0.0021(9)
C24 0.0524(19) 0.0248(13) 0.0407(16) -0.0156(11) 0.0174(14) 0.0016(12)
C25 0.0140(12) 0.0234(12) 0.0238(13) -0.0006(10) 0.0074(10) 0.0005(9)
C26 0.0334(16) 0.0262(13) 0.0354(15) 0.0096(11) 0.0130(13) -0.0020(11)
C27 0.0192(15) 0.0301(15) 0.031(2) -0.0035(15) 0.0049(15) -0.0067(10)
C29 0.009(14) 0.009(14) 0.008(14) 0.000(5) 0.002(6) -0.002(5)

loop_
_atom_type_symbol
_atom_type_description
_atom_type_scat_dispersion_real
_atom_type_scat_dispersion_imag
_atom_type_scat_source
C C 0.0033 0.0016 'International Tables Vol C Tables 4.2.6.8 and 6.1.1.4'
H H 0.0000 0.0000 'International Tables Vol C Tables 4.2.6.8 and 6.1.1.4'
N N 0.0061 0.0033 'International Tables Vol C Tables 4.2.6.8 and 6.1.1.4'
O O 0.0106 0.0060 'International Tables Vol C Tables 4.2.6.8 and 6.1.1.4'
Tb Tb -0.1723 4.1537 'International Tables Vol C Tables 4.2.6.8 and 6.1.1.4'
S S 0.1246 0.1234 'International Tables Vol C Tables 4.2.6.8 and 6.1.1.4'

loop_
_geom_angle_atom_site_label_1
_geom_angle_atom_site_label_2
_geom_angle_atom_site_label_3
_geom_angle
_geom_angle_site_symmetry_1
_geom_angle_site_symmetry_3
_geom_angle_publ_flag
O7 Tb1 O10 152.56(5) . . ?
O7 Tb1 O11 78.62(5) . . ?
O10 Tb1 O11 79.91(5) . . ?
O7 Tb1 O5 74.29(5) . . ?
O10 Tb1 O5 133.06(5) . . ?
O11 Tb1 O5 136.08(5) . . ?
O7 Tb1 O8 116.37(5) . 3_666 ?
O10 Tb1 O8 75.17(5) . 3_666 ?
O11 Tb1 O8 78.07(5) . 3_666 ?
O5 Tb1 O8 83.79(5) . 3_666 ?
O7 Tb1 O2 92.17(5) . . ?
O10 Tb1 O2 88.81(5) . . ?
O11 Tb1 O2 130.32(5) . . ?
O5 Tb1 O2 84.99(5) . . ?
O8 Tb1 O2 144.88(5) 3_666 . ?
O7 Tb1 O4 126.47(5) . . ?
O10 Tb1 O4 79.96(5) . . ?
O11 Tb1 O4 148.30(5) . . ?
O5 Tb1 O4 53.70(5) . . ?
O8 Tb1 O4 73.25(5) 3_666 . ?
O2 Tb1 O4 73.29(5) . . ?
O7 Tb1 O1 84.02(5) . . ?
O10 Tb1 O1 74.77(5) . . ?
O11 Tb1 O1 77.44(5) . . ?
O5 Tb1 O1 131.86(5) . . ?
O8 Tb1 O1 143.92(5) 3_666 . ?
O2 Tb1 O1 52.97(5) . . ?
O4 Tb1 O1 119.95(5) . . ?
O7 Tb1 C9 100.76(6) . . ?
O10 Tb1 C9 106.28(6) . . ?
O11 Tb1 C9 151.35(6) . . ?
O5 Tb1 C9 27.07(5) . . ?
O8 Tb1 C9 76.70(6) 3_666 . ?
O2 Tb1 C9 78.24(5) . . ?
O4 Tb1 C9 26.64(5) . . ?
O1 Tb1 C9 131.19(5) . . ?
O7 Tb1 C1 88.11(6) . . ?
O10 Tb1 C1 80.72(6) . . ?
O11 Tb1 C1 104.04(6) . . ?
O5 Tb1 C1 108.87(6) . . ?
O8 Tb1 C1 155.08(6) 3_666 . ?
O2 Tb1 C1 26.34(6) . . ?
O4 Tb1 C1 96.56(5) . . ?
O1 Tb1 C1 26.63(5) . . ?
C9 Tb1 C1 104.56(6) . . ?
C1 O1 Tb1 89.99(12) . . ?
C25 N1 C26 120.7(2) . . ?
C25 N1 C27 120.4(2) . . ?
C26 N1 C27 118.2(2) . . ?
O2 C1 O1 120.65(19) . . ?
O2 C1 C2 118.61(19) . . ?
O1 C1 C2 120.74(19) . . ?
O2 C1 Tb1 57.28(10) . . ?
O1 C1 Tb1 63.38(11) . . ?
C2 C1 Tb1 175.88(15) . . ?
C1 O2 Tb1 96.39(12) . . ?
C7 C2 C3 118.5(2) . . ?
C7 C2 C1 119.6(2) . . ?
C3 C2 C1 121.9(2) . . ?
C5 O3 C8 117.4(2) . . ?
C4 C3 C2 120.8(2) . . ?
C4 C3 H3 119.6 . . ?
C2 C3 H3 119.6 . . ?
C9 O4 Tb1 90.53(12) . . ?
C3 C4 C5 119.9(2) . . ?
C3 C4 H4 120.1 . . ?
C5 C4 H4 120.1 . . ?
C9 O5 Tb1 95.66(13) . . ?
O3 C5 C6 124.0(2) . . ?
O3 C5 C4 115.8(2) . . ?
C6 C5 C4 120.1(2) . . ?
C13 O6 C16A 116.3(2) . . ?
C13 O6 C16B 117.9(3) . . ?
C16A O6 C16B 125.4(3) . . ?
C5 C6 C7 119.1(2) . . ?
C5 C6 H6 120.5 . . ?
C7 C6 H6 120.5 . . ?
C17 O7 Tb1 172.91(14) . . ?
C2 C7 C6 121.6(2) . . ?
C2 C7 H7 119.2 . . ?
C6 C7 H7 119.2 . . ?
C17 O8 Tb1 114.12(13) . 3_666 ?
O3 C8 H8A 109.5 . . ?
O3 C8 H8B 109.5 . . ?
H8A C8 H8B 109.5 . . ?
O3 C8 H8C 109.5 . . ?
H8A C8 H8C 109.5 . . ?
H8B C8 H8C 109.5 . . ?
C21 O9 C24 116.9(2) . . ?
O4 C9 O5 120.1(2) . . ?
O4 C9 C10 121.31(19) . . ?
O5 C9 C10 118.60(19) . . ?
O4 C9 Tb1 62.83(11) . . ?
O5 C9 Tb1 57.27(11) . . ?
C10 C9 Tb1 175.30(14) . . ?
C25 O10 Tb1 130.04(15) . . ?
S1 O10 Tb1 136.34(18) . . ?
C15 C10 C11 118.8(2) . . ?
C15 C10 C9 120.17(19) . . ?
C11 C10 C9 121.0(2) . . ?
Tb1 O11 H2O 128.5 . . ?
Tb1 O11 H1O 124.9 . . ?
H2O O11 H1O 106.5 . . ?
C12 C11 C10 120.4(2) . . ?
C12 C11 H11 119.8 . . ?
C10 C11 H11 119.8 . . ?
C11 C12 C13 120.2(2) . . ?
C11 C12 H12 119.9 . . ?
C13 C12 H12 119.9 . . ?
O6 C13 C12 120.1(2) . . ?
O6 C13 C14 120.0(2) . . ?
C12 C13 C14 119.9(2) . . ?
C15 C14 C13 119.7(2) . . ?
C15 C14 H14 120.2 . . ?
C13 C14 H14 120.2 . . ?
C14 C15 C10 121.1(2) . . ?
C14 C15 H15 119.5 . . ?
C10 C15 H15 119.5 . . ?
O6 C16A H16D 109.5 . . ?
O6 C16A H16E 109.5 . . ?
H16D C16A H16E 109.5 . . ?
O6 C16A H16F 109.5 . . ?
H16D C16A H16F 109.5 . . ?
H16E C16A H16F 109.5 . . ?
O10 S1 C29 105(2) . . ?
O10 S1 C28 105.45(16) . . ?
C29 S1 C28 100.8(18) . . ?
S1 C28 H28A 109.5 . . ?
S1 C28 H28B 109.5 . . ?
H28A C28 H28B 109.5 . . ?
S1 C28 H28C 109.5 . . ?
H28A C28 H28C 109.5 . . ?
H28B C28 H28C 109.5 . . ?
O6 C16B C16B 151.5(5) . 3_867 ?
O6 C16B H16A 109.5 . . ?
C16B C16B H16A 94.6 3_867 . ?
O6 C16B H16B 109.5 . . ?
C16B C16B H16B 45.9 3_867 . ?
H16A C16B H16B 109.5 . . ?
O6 C16B H16C 109.5 . . ?
C16B C16B H16C 74.7 3_867 . ?
H16A C16B H16C 109.5 . . ?
H16B C16B H16C 109.5 . . ?
O8 C17 O7 122.79(19) . . ?
O8 C17 C18 117.89(18) . . ?
O7 C17 C18 119.32(18) . . ?
C19 C18 C23 118.7(2) . . ?
C19 C18 C17 120.97(19) . . ?
C23 C18 C17 120.29(19) . . ?
C18 C19 C20 121.2(2) . . ?
C18 C19 H19 119.4 . . ?
C20 C19 H19 119.4 . . ?
C21 C20 C19 119.4(2) . . ?
C21 C20 H20 120.3 . . ?
C19 C20 H20 120.3 . . ?
O9 C21 C20 124.5(2) . . ?
O9 C21 C22 115.5(2) . . ?
C20 C21 C22 120.1(2) . . ?
C23 C22 C21 119.9(2) . . ?
C23 C22 H22 120.1 . . ?
C21 C22 H22 120.1 . . ?
C22 C23 C18 120.6(2) . . ?
C22 C23 H23 119.7 . . ?
C18 C23 H23 119.7 . . ?
O9 C24 H24A 109.5 . . ?
O9 C24 H24B 109.5 . . ?
H24A C24 H24B 109.5 . . ?
O9 C24 H24C 109.5 . . ?
H24A C24 H24C 109.5 . . ?
H24B C24 H24C 109.5 . . ?
O10 C25 N1 123.7(2) . . ?
O10 C25 H25 118.2 . . ?
N1 C25 H25 118.2 . . ?
S1 C29 H29A 109.5 . . ?
S1 C29 H29B 109.5 . . ?
H29A C29 H29B 109.5 . . ?
S1 C29 H29C 109.5 . . ?
H29A C29 H29C 109.5 . . ?
H29B C29 H29C 109.5 . . ?

loop_
_geom_bond_atom_site_label_1
_geom_bond_atom_site_label_2
_geom_bond_distance
_geom_bond_site_symmetry_2
_geom_bond_publ_flag
Tb1 O7 2.2967(15) . ?
Tb1 O10 2.3285(15) . ?
Tb1 O11 2.3552(15) . ?
Tb1 O5 2.3717(15) . ?
Tb1 O8 2.3807(15) 3_666 ?
Tb1 O2 2.3919(15) . ?
Tb1 O4 2.4962(15) . ?
Tb1 O1 2.5259(15) . ?
Tb1 C9 2.806(2) . ?
Tb1 C1 2.825(2) . ?
O1 C1 1.266(3) . ?
N1 C25 1.318(3) . ?
N1 C26 1.452(3) . ?
N1 C27 1.457(4) . ?
C1 O2 1.261(3) . ?
C1 C2 1.493(3) . ?
C2 C7 1.387(3) . ?
C2 C3 1.390(3) . ?
O3 C5 1.371(3) . ?
O3 C8 1.425(3) . ?
C3 C4 1.379(3) . ?
C3 H3 0.9500 . ?
O4 C9 1.258(3) . ?
C4 C5 1.395(4) . ?
C4 H4 0.9500 . ?
O5 C9 1.283(3) . ?
C5 C6 1.384(3) . ?
O6 C13 1.360(3) . ?
O6 C16A 1.526(5) . ?
O6 C16B 1.546(5) . ?
C6 C7 1.387(3) . ?
C6 H6 0.9500 . ?
O7 C17 1.261(3) . ?
C7 H7 0.9500 . ?
O8 C17 1.258(3) . ?
O8 Tb1 2.3807(15) 3_666 ?
C8 H8A 0.9800 . ?
C8 H8B 0.9800 . ?
C8 H8C 0.9800 . ?
O9 C21 1.364(3) . ?
O9 C24 1.428(3) . ?
C9 C10 1.484(3) . ?
O10 C25 1.236(3) . ?
O10 S1 1.605(5) . ?
C10 C15 1.391(3) . ?
C10 C11 1.397(3) . ?
O11 H2O 0.8747 . ?
O11 H1O 0.8713 . ?
C11 C12 1.381(3) . ?
C11 H11 0.9500 . ?
C12 C13 1.386(4) . ?
C12 H12 0.9500 . ?
C13 C14 1.396(4) . ?
C14 C15 1.376(3) . ?
C14 H14 0.9500 . ?
C15 H15 0.9500 . ?
C16A H16D 0.9800 . ?
C16A H16E 0.9800 . ?
C16A H16F 0.9800 . ?
S1 C29 1.76(7) . ?
S1 C28 1.8302 . ?
C28 H28A 0.9800 . ?
C28 H28B 0.9800 . ?
C28 H28C 0.9800 . ?
C16B H16A 0.9800 . ?
C16B H16B 0.9800 . ?
C16B H16C 0.9800 . ?
C17 C18 1.498(3) . ?
C18 C19 1.385(3) . ?
C18 C23 1.393(3) . ?
C19 C20 1.391(3) . ?
C19 H19 0.9500 . ?
C20 C21 1.383(3) . ?
C20 H20 0.9500 . ?
C21 C22 1.394(3) . ?
C22 C23 1.384(3) . ?
C22 H22 0.9500 . ?
C23 H23 0.9500 . ?
C24 H24A 0.9800 . ?
C24 H24B 0.9800 . ?
C24 H24C 0.9800 . ?
C25 H25 0.9500 . ?
C26 H26A 0.9800 . ?
C26 H26B 0.9800 . ?
C26 H26C 0.9800 . ?
C27 H27A 0.9800 . ?
C27 H27B 0.9800 . ?
C27 H27C 0.9800 . ?
C29 H29A 0.9800 . ?
C29 H29B 0.9800 . ?
C29 H29C 0.9800 . ?

loop_
_geom_hbond_atom_site_label_D
_geom_hbond_atom_site_label_H
_geom_hbond_atom_site_label_A
_geom_hbond_distance_DH
_geom_hbond_distance_HA
_geom_hbond_distance_DA
_geom_hbond_angle_DHA
_geom_hbond_site_symmetry_A
O11 H2O O1 0.87 1.86 2.728(2) 175.1 3_566
O11 H1O O5 0.87 1.88 2.705(2) 158.3 3_666
